data_7037472
loop_
_publ_author_name
'Suriya Narayanan, Ramakirushnan'
'Chandrasekhar, Vadapalli'

_publ_section_title
;
 Molecular, 1D and 2D assemblies from
 hexakis(3-pyridyloxy)cyclophosphazene containing 20-membered
 metallamacrocyclic motifs.
;
_journal_issue 5
_journal_name_full 'Dalton transactions (Cambridge, England : 2003)'
_journal_page_first 2273
_journal_page_last 2283
_journal_paper_doi 10.1039/c5dt03537f
_journal_volume 45
_journal_year 2016
_chemical_formula_moiety 'C60 H48 Cd3 N24 O30 P6, C H4 O'
_chemical_formula_sum 'C61 H52 Cd3 N24 O31 P6'
_chemical_formula_weight 2140.28
_space_group_crystal_system monoclinic
_space_group_IT_number 14
_space_group_name_Hall '-P 2ybc'
_space_group_name_H-M_alt 'P 1 21/c 1'
_symmetry_space_group_name_Hall '-P 2ybc'
_symmetry_space_group_name_H-M 'P 1 21/c 1'
_atom_sites_solution_hydrogens geom
_audit_creation_date 2015-11-19
_audit_creation_method
;
Olex2 1.2
(compiled 2015.09.30 svn.r3233 for OlexSys, GUI svn.r5103)
;
_audit_update_record
;
2015-11-24 deposited with the CCDC.
2015-11-26 downloaded from the CCDC.
;
_cell_angle_alpha 90
_cell_angle_beta 97.434(5)
_cell_angle_gamma 90
_cell_formula_units_Z 4
_cell_length_a 25.112(6)
_cell_length_b 16.605(5)
_cell_length_c 19.463(4)
_cell_measurement_reflns_used 5698
_cell_measurement_temperature 100
_cell_measurement_theta_max 22.99
_cell_measurement_theta_min 2.20
_cell_volume 8048(4)
_computing_cell_refinement 'SAINT v6.45A (Bruker, 2003)'
_computing_data_collection 'Brucker Smart'
_computing_data_reduction 'SAINT v6.45A (Bruker, 2003)'
_computing_molecular_graphics 'Olex2 (Dolomanov et al., 2009)'
_computing_publication_material 'Olex2 (Dolomanov et al., 2009)'
_computing_structure_refinement 'ShelXL (Sheldrick, 2015)'
_computing_structure_solution 'ShelXT (Sheldrick, 2015)'
_diffrn_ambient_temperature 100
_diffrn_measured_fraction_theta_full 0.997
_diffrn_measured_fraction_theta_max 0.997
_diffrn_measurement_device_type 'CCD area detector'
_diffrn_measurement_method 'phi and omega scans'
_diffrn_radiation_monochromator graphite
_diffrn_radiation_type MoK\a
_diffrn_radiation_wavelength 0.71073
_diffrn_reflns_av_R_equivalents 0.0843
_diffrn_reflns_av_unetI/netI 0.1078
_diffrn_reflns_laue_measured_fraction_full 0.997
_diffrn_reflns_laue_measured_fraction_max 0.997
_diffrn_reflns_limit_h_max 33
_diffrn_reflns_limit_h_min -26
_diffrn_reflns_limit_k_max 22
_diffrn_reflns_limit_k_min -21
_diffrn_reflns_limit_l_max 21
_diffrn_reflns_limit_l_min -26
_diffrn_reflns_number 53635
_diffrn_reflns_point_group_measured_fraction_full 0.997
_diffrn_reflns_point_group_measured_fraction_max 0.997
_diffrn_reflns_theta_full 25.242
_diffrn_reflns_theta_max 25.998
_diffrn_reflns_theta_min 2.044
_exptl_absorpt_coefficient_mu 1.005
_exptl_absorpt_correction_T_max 1
_exptl_absorpt_correction_T_min 0.572229
_exptl_absorpt_correction_type multi-scan
_exptl_absorpt_process_details
;
SADABS v.2.10 (Bruker,2003) was used for absorption correction.
R(int) was 0.0549 before and 0.0405 after correction.
The Ratio of minimum to maximum transmission is 0.5722.
The \l/2 correction factor is 0.0015.
;
_exptl_crystal_colour white
_exptl_crystal_colour_primary white
_exptl_crystal_density_diffrn 1.767
_exptl_crystal_description block
_exptl_crystal_F_000 4272
_exptl_crystal_recrystallization_method 'Re-crystallisation from solvent: Chloroform, methanol mixture'
_exptl_crystal_size_max 0.12
_exptl_crystal_size_mid 0.11
_exptl_crystal_size_min 0.1
_refine_diff_density_max 1.168
_refine_diff_density_min -0.694
_refine_diff_density_rms 0.141
_refine_ls_extinction_method none
_refine_ls_goodness_of_fit_ref 1.038
_refine_ls_hydrogen_treatment constr
_refine_ls_matrix_type full
_refine_ls_number_parameters 1128
_refine_ls_number_reflns 15764
_refine_ls_number_restraints 0
_refine_ls_restrained_S_all 1.038
_refine_ls_R_factor_all 0.0844
_refine_ls_R_factor_gt 0.0603
_refine_ls_shift/su_max 0.002
_refine_ls_shift/su_mean 0.000
_refine_ls_structure_factor_coef Fsqd
_refine_ls_weighting_details 'w=1/[\s^2^(Fo^2^)+(0.0754P)^2^+3.4849P] where P=(Fo^2^+2Fc^2^)/3'
_refine_ls_weighting_scheme calc
_refine_ls_wR_factor_gt 0.1484
_refine_ls_wR_factor_ref 0.1610
_reflns_Friedel_coverage 0.000
_reflns_number_gt 11079
_reflns_number_total 15764
_reflns_threshold_expression 'I > 2\s(I)'
_cod_data_source_file c5dt03537f2.cif
_cod_data_source_block 1420484
_cod_depositor_comments 'Adding full bibliography for 7037469--7037472.cif.'
_cod_database_code 7037472
_shelx_space_group_comment
;
The symmetry employed for this shelxl refinement is uniquely defined
by the following loop, which should always be used as a source of
symmetry information in preference to the above space-group names.
They are only intended as comments.
;
_olex2_refinement_description
;
1. Fixed Uiso
 At 1.2 times of:
  All C(H) groups
 At 1.5 times of:
  All C(H,H,H) groups, All O(H) groups
2.a Aromatic/amide H refined with riding coordinates:
 C42(H42), C54(H54), C45(H45), C12(H12), C15(H15), C49(H49), C3(H3), C24(H24),
 C4(H4), C53(H53), C32(H32), C37(H37), C25(H25), C52(H52), C2(H2), C40(H40),
 C5(H5), C55(H55), C22(H22), C17(H17), C50(H50), C43(H43), C47(H47), C9(H9),
 C23(H23), C8(H8), C10(H10), C38(H38), C27(H27), C48(H48), C14(H14), C13(H13),
 C44(H44), C30(H30), C39(H39), C7(H7), C33(H33), C038(H038), C039(H039),
 C29(H29), C03B(H03B), C35(H35), C34(H34), C03E(H03E), C18(H18), C20(H20),
 C19(H19), C28(H28)
2.b Idealised Me refined as rotating group:
 C56(H56A,H56B,H56C)
2.c Idealised tetrahedral OH refined as rotating group:
 O31(H31)
;
_shelx_shelxl_version_number 2014/7
_olex2_submission_special_instructions 'No special instructions were received'

loop_
_space_group_symop_operation_xyz
'x, y, z'
'-x, y+1/2, -z+1/2'
'-x, -y, -z'
'x, -y-1/2, z-1/2'

loop_
_atom_site_label
_atom_site_type_symbol
_atom_site_fract_x
_atom_site_fract_y
_atom_site_fract_z
_atom_site_U_iso_or_equiv
_atom_site_adp_type
_atom_site_occupancy
_atom_site_site_symmetry_order
_atom_site_calc_flag
_atom_site_refinement_flags_posn
Cd01 Cd 0.74540(2) 0.62849(3) 0.68589(2) 0.02587(12) Uani 1 1 d .
Cd02 Cd 0.67118(2) -0.04030(3) 0.73856(2) 0.02586(13) Uani 1 1 d .
Cd03 Cd 0.82978(2) 0.30168(3) 0.73222(3) 0.03053(14) Uani 1 1 d .
P6 P 0.91545(6) -0.10076(9) 0.71624(8) 0.0222(3) Uani 1 1 d .
P4 P 0.88895(6) -0.00615(9) 0.60166(8) 0.0221(3) Uani 1 1 d .
P3 P 0.58055(6) 0.35489(9) 0.72149(8) 0.0245(3) Uani 1 1 d .
P1 P 0.53232(6) 0.40718(9) 0.59388(9) 0.0246(3) Uani 1 1 d .
P5 P 0.93731(6) -0.15240(9) 0.58776(8) 0.0222(3) Uani 1 1 d .
P2 P 0.58487(6) 0.26254(9) 0.60601(8) 0.0242(3) Uani 1 1 d .
O12 O 0.87734(14) -0.1603(2) 0.7509(2) 0.0233(9) Uani 1 1 d .
O11 O 0.95251(15) -0.0717(2) 0.7834(2) 0.0259(9) Uani 1 1 d .
O10 O 0.91141(15) -0.2315(2) 0.5545(2) 0.0245(9) Uani 1 1 d .
O2 O 0.47087(15) 0.4173(2) 0.5643(2) 0.0291(10) Uani 1 1 d .
O7 O 0.93122(15) 0.0631(2) 0.5919(2) 0.0270(9) Uani 1 1 d .
O1 O 0.55132(14) 0.4892(2) 0.5635(2) 0.0252(9) Uani 1 1 d .
O3 O 0.63085(15) 0.2194(2) 0.5718(2) 0.0291(10) Uani 1 1 d .
O9 O 0.99307(15) -0.1634(2) 0.5594(2) 0.0275(9) Uani 1 1 d .
O4 O 0.54049(15) 0.1940(2) 0.5971(2) 0.0301(10) Uani 1 1 d .
O5 O 0.62480(15) 0.4156(2) 0.7556(2) 0.0266(9) Uani 1 1 d .
O8 O 0.83495(15) 0.0375(2) 0.5686(2) 0.0262(9) Uani 1 1 d .
O29 O 0.70425(16) -0.2334(3) 0.6931(2) 0.0359(11) Uani 1 1 d .
O6 O 0.55810(16) 0.3242(2) 0.7896(2) 0.0278(9) Uani 1 1 d .
O27 O 0.69680(16) 0.1033(3) 0.7428(2) 0.0323(10) Uani 1 1 d .
O21 O 0.85506(17) 0.4209(2) 0.6700(2) 0.0385(11) Uani 1 1 d .
O28 O 0.63306(16) -0.1593(2) 0.6742(2) 0.0341(10) Uani 1 1 d .
O15 O 0.86627(17) 0.6800(3) 0.8475(2) 0.0368(11) Uani 1 1 d .
O20 O 0.83484(19) 0.5347(3) 0.6195(3) 0.0436(12) Uani 1 1 d .
O26 O 0.69735(18) 0.1810(3) 0.8318(3) 0.0412(12) Uani 1 1 d .
O19 O 0.78391(18) 0.4860(3) 0.6914(3) 0.0423(12) Uani 1 1 d .
O30 O 0.63894(18) -0.2684(3) 0.6153(2) 0.0407(11) Uani 1 1 d .
O25 O 0.66980(17) 0.0575(3) 0.8367(2) 0.0361(11) Uani 1 1 d .
N12 N 0.88457(18) -0.0265(3) 0.6803(2) 0.0241(11) Uani 1 1 d .
O18 O 0.6577(2) 0.5790(3) 0.8518(2) 0.0455(12) Uani 1 1 d .
O13 O 0.82635(17) 0.6399(3) 0.7481(2) 0.0461(13) Uani 1 1 d .
O24 O 0.80417(17) 0.1625(3) 0.7370(3) 0.0389(11) Uani 1 1 d .
N19 N 1.11402(18) -0.1306(3) 0.6811(3) 0.0241(11) Uani 1 1 d .
N11 N 0.94728(18) -0.1558(3) 0.6697(3) 0.0247(11) Uani 1 1 d .
O14 O 0.78291(18) 0.7102(3) 0.8162(3) 0.0467(13) Uani 1 1 d .
N18 N 0.70979(18) -0.0214(3) 0.6319(3) 0.0261(11) Uani 1 1 d .
N24 N 0.68818(19) 0.1152(3) 0.8052(3) 0.0290(12) Uani 1 1 d .
N2 N 0.60554(18) 0.2813(3) 0.6847(2) 0.0243(11) Uani 1 1 d .
N21 N 0.75127(18) -0.0858(3) 0.7965(3) 0.0245(11) Uani 1 1 d .
N20 N 0.78127(18) -0.2989(3) 0.5980(3) 0.0250(11) Uani 1 1 d .
N17 N 0.90083(19) 0.2494(3) 0.6795(3) 0.0291(12) Uani 1 1 d .
N4 N 0.68918(18) 0.5591(3) 0.6012(3) 0.0237(11) Uani 1 1 d .
O16 O 0.67812(18) 0.6123(3) 0.7515(2) 0.0488(14) Uani 1 1 d .
N7 N 0.58895(18) 0.0103(3) 0.6878(3) 0.0252(11) Uani 1 1 d .
N10 N 0.90465(18) -0.0772(3) 0.5549(2) 0.0224(10) Uani 1 1 d .
N23 N 0.6590(2) -0.2207(3) 0.6613(3) 0.0338(13) Uani 1 1 d .
N5 N 0.36896(18) 0.3861(3) 0.6769(3) 0.0279(12) Uani 1 1 d .
N6 N 0.76896(19) 0.2837(3) 0.6276(3) 0.0305(12) Uani 1 1 d .
O23 O 0.81318(19) 0.0799(3) 0.8232(3) 0.0577(15) Uani 1 1 d .
N15 N 0.8248(2) 0.4813(3) 0.6603(3) 0.0357(14) Uani 1 1 d .
N14 N 0.8254(2) 0.6777(3) 0.8056(3) 0.0328(13) Uani 1 1 d .
O22 O 0.8445(2) 0.2019(3) 0.8358(3) 0.0598(16) Uani 1 1 d .
N3 N 0.53786(19) 0.4079(3) 0.6758(3) 0.0273(11) Uani 1 1 d .
N8 N 0.76068(18) 0.3430(3) 0.7939(3) 0.0271(11) Uani 1 1 d .
N1 N 0.55974(18) 0.3341(3) 0.5597(3) 0.0257(11) Uani 1 1 d .
O17 O 0.7368(2) 0.5520(3) 0.8247(3) 0.0626(17) Uani 1 1 d .
N13 N 0.6910(2) 0.5806(3) 0.8098(3) 0.0338(13) Uani 1 1 d .
C41 C 0.8402(2) -0.1300(3) 0.7929(3) 0.0237(13) Uani 1 1 d .
C42 C 0.7895(2) -0.1137(3) 0.7611(3) 0.0213(12) Uani 1 1 d .
H42 H 0.7815 -0.1223 0.7137 0.026 Uiso 1 1 calc R
C36 C 0.7835(2) 0.0054(3) 0.5704(3) 0.0242(13) Uani 1 1 d .
C11 C 0.6825(2) 0.2533(3) 0.5703(3) 0.0251(13) Uani 1 1 d .
C54 C 0.7688(2) -0.2355(4) 0.4876(3) 0.0285(14) Uani 1 1 d .
H54 H 0.7453 -0.2198 0.4490 0.034 Uiso 1 1 calc R
N16 N 0.8205(2) 0.1472(3) 0.7992(4) 0.0466(16) Uani 1 1 d .
C6 C 0.4309(2) 0.3783(4) 0.5973(3) 0.0268(14) Uani 1 1 d .
C45 C 0.8538(2) -0.1195(4) 0.8624(3) 0.0302(14) Uani 1 1 d .
H45 H 0.8883 -0.1303 0.8840 0.036 Uiso 1 1 calc R
C12 C 0.7198(2) 0.2527(3) 0.6280(3) 0.0256(13) Uani 1 1 d .
H12 H 0.7108 0.2301 0.6686 0.031 Uiso 1 1 calc R
C51 C 0.8552(2) -0.2441(3) 0.5493(3) 0.0237(13) Uani 1 1 d .
C15 C 0.6947(2) 0.2851(4) 0.5087(3) 0.0307(14) Uani 1 1 d .
H15 H 0.6693 0.2868 0.4695 0.037 Uiso 1 1 calc R
C49 C 1.0988(2) -0.0142(4) 0.6088(3) 0.0278(14) Uani 1 1 d .
H49 H 1.1097 0.0368 0.5964 0.033 Uiso 1 1 calc R
C3 C 0.7092(2) 0.5295(4) 0.5456(3) 0.0282(14) Uani 1 1 d .
H3 H 0.7453 0.5387 0.5418 0.034 Uiso 1 1 calc R
C24 C 0.7244(3) 0.3592(4) 0.9002(4) 0.0359(16) Uani 1 1 d .
H24 H 0.7293 0.3561 0.9483 0.043 Uiso 1 1 calc R
C31 C 0.9356(2) 0.1395(3) 0.6211(3) 0.0257(13) Uani 1 1 d .
O31 O 0.4381(2) 0.1627(4) 0.4697(3) 0.0662(16) Uani 1 1 d .
H31 H 0.4145 0.1931 0.4520 0.099 Uiso 1 1 calc GR
C4 C 0.6795(3) 0.4866(4) 0.4940(3) 0.0314(14) Uani 1 1 d .
H4 H 0.6951 0.4677 0.4563 0.038 Uiso 1 1 calc R
C53 C 0.7497(2) -0.2744(4) 0.5418(3) 0.0266(13) Uani 1 1 d .
H53 H 0.7130 -0.2840 0.5390 0.032 Uiso 1 1 calc R
C32 C 0.8963(2) 0.1740(4) 0.6536(3) 0.0275(14) Uani 1 1 d .
H32 H 0.8654 0.1447 0.6581 0.033 Uiso 1 1 calc R
C37 C 0.7600(2) 0.0070(3) 0.6302(3) 0.0250(13) Uani 1 1 d .
H37 H 0.7790 0.0279 0.6704 0.030 Uiso 1 1 calc R
C21 C 0.6720(2) 0.3887(3) 0.7954(3) 0.0240(13) Uani 1 1 d .
C25 C 0.6755(2) 0.3856(4) 0.8656(3) 0.0301(14) Uani 1 1 d .
H25 H 0.6470 0.4002 0.8891 0.036 Uiso 1 1 calc R
C52 C 0.8341(2) -0.2835(3) 0.6024(3) 0.0254(13) Uani 1 1 d .
H52 H 0.8568 -0.2995 0.6416 0.030 Uiso 1 1 calc R
C2 C 0.6371(2) 0.5440(3) 0.6055(3) 0.0239(13) Uani 1 1 d .
H2 H 0.6220 0.5641 0.6432 0.029 Uiso 1 1 calc R
C40 C 0.7562(2) -0.0230(4) 0.5091(3) 0.0305(14) Uani 1 1 d .
H40 H 0.7720 -0.0246 0.4685 0.037 Uiso 1 1 calc R
C1 C 0.6056(2) 0.5004(3) 0.5567(3) 0.0232(13) Uani 1 1 d .
C5 C 0.6260(2) 0.4718(4) 0.4993(3) 0.0287(14) Uani 1 1 d .
H5 H 0.6045 0.4434 0.4650 0.034 Uiso 1 1 calc R
N9 N 0.5343(2) 0.1140(3) 0.8258(3) 0.0473(16) Uani 1 1 d .
C55 C 0.8229(2) -0.2201(4) 0.4908(3) 0.0282(14) Uani 1 1 d .
H55 H 0.8369 -0.1943 0.4547 0.034 Uiso 1 1 calc R
C22 C 0.7148(2) 0.3700(3) 0.7603(3) 0.0283(14) Uani 1 1 d .
H22 H 0.7114 0.3765 0.7125 0.034 Uiso 1 1 calc R
C17 C 0.5886(2) 0.0840(4) 0.6596(3) 0.0273(14) Uani 1 1 d .
H17 H 0.6207 0.1126 0.6620 0.033 Uiso 1 1 calc R
C50 C 1.0536(2) -0.0494(3) 0.5740(3) 0.0262(13) Uani 1 1 d .
H50 H 1.0331 -0.0228 0.5377 0.031 Uiso 1 1 calc R
C43 C 0.7640(2) -0.0762(4) 0.8644(3) 0.0305(14) Uani 1 1 d .
H43 H 0.7375 -0.0577 0.8898 0.037 Uiso 1 1 calc R
C16 C 0.5417(2) 0.1189(4) 0.6269(3) 0.0289(14) Uani 1 1 d .
C47 C 1.0697(2) -0.1650(4) 0.6466(3) 0.0285(14) Uani 1 1 d .
H47 H 1.0597 -0.2164 0.6588 0.034 Uiso 1 1 calc R
C26 C 0.5307(2) 0.2501(4) 0.7892(3) 0.0306(14) Uani 1 1 d .
C9 C 0.3761(2) 0.2670(4) 0.6107(3) 0.0317(15) Uani 1 1 d .
H9 H 0.3643 0.2149 0.5999 0.038 Uiso 1 1 calc R
C23 C 0.7652(2) 0.3377(4) 0.8635(3) 0.0292(14) Uani 1 1 d .
H23 H 0.7972 0.3188 0.8875 0.035 Uiso 1 1 calc R
C02S C 0.9780(2) 0.0045(3) 0.7848(3) 0.0248(13) Uani 1 1 d .
C8 C 0.3537(2) 0.3110(4) 0.6593(4) 0.0313(15) Uani 1 1 d .
H8 H 0.3267 0.2875 0.6810 0.038 Uiso 1 1 calc R
C10 C 0.4159(2) 0.3005(4) 0.5785(4) 0.0335(15) Uani 1 1 d .
H10 H 0.4321 0.2724 0.5454 0.040 Uiso 1 1 calc R
N22 N 0.9758(3) 0.1429(4) 0.8144(3) 0.0463(16) Uani 1 1 d .
C46 C 1.0393(2) -0.1251(4) 0.5941(3) 0.0257(13) Uani 1 1 d .
C38 C 0.6824(2) -0.0487(4) 0.5727(3) 0.0309(15) Uani 1 1 d .
H38 H 0.6477 -0.0680 0.5734 0.037 Uiso 1 1 calc R
C27 C 0.5582(3) 0.1860(4) 0.8209(4) 0.0373(16) Uani 1 1 d .
H27 H 0.5940 0.1924 0.8394 0.045 Uiso 1 1 calc R
C48 C 1.1278(2) -0.0558(4) 0.6624(3) 0.0260(13) Uani 1 1 d .
H48 H 1.1578 -0.0315 0.6867 0.031 Uiso 1 1 calc R
C14 C 0.7458(2) 0.3141(4) 0.5074(3) 0.0331(15) Uani 1 1 d .
H14 H 0.7560 0.3338 0.4663 0.040 Uiso 1 1 calc R
C13 C 0.7816(2) 0.3138(4) 0.5670(4) 0.0325(15) Uani 1 1 d .
H13 H 0.8158 0.3349 0.5657 0.039 Uiso 1 1 calc R
C44 C 0.8139(2) -0.0919(4) 0.8991(3) 0.0318(15) Uani 1 1 d .
H44 H 0.8209 -0.0842 0.9467 0.038 Uiso 1 1 calc R
C30 C 0.4785(2) 0.2444(4) 0.7616(4) 0.0331(15) Uani 1 1 d .
H30 H 0.4602 0.2881 0.7400 0.040 Uiso 1 1 calc R
C39 C 0.7038(3) -0.0493(4) 0.5112(3) 0.0361(16) Uani 1 1 d .
H39 H 0.6832 -0.0672 0.4709 0.043 Uiso 1 1 calc R
C7 C 0.4075(2) 0.4190(4) 0.6454(3) 0.0278(14) Uani 1 1 d .
H7 H 0.4185 0.4714 0.6566 0.033 Uiso 1 1 calc R
C33 C 0.9460(3) 0.2893(4) 0.6730(4) 0.0389(17) Uani 1 1 d .
H33 H 0.9497 0.3416 0.6903 0.047 Uiso 1 1 calc R
C038 C 1.0274(2) 0.0125(4) 0.7614(4) 0.0351(16) Uani 1 1 d .
H038 H 1.0441 -0.0312 0.7434 0.042 Uiso 1 1 calc R
C039 C 0.9531(3) 0.0693(4) 0.8116(3) 0.0351(15) Uani 1 1 d .
H039 H 0.9202 0.0621 0.8279 0.042 Uiso 1 1 calc R
C29 C 0.4533(3) 0.1704(4) 0.7666(4) 0.0422(18) Uani 1 1 d .
H29 H 0.4174 0.1633 0.7489 0.051 Uiso 1 1 calc R
C03B C 1.0506(3) 0.0862(4) 0.7656(4) 0.0398(17) Uani 1 1 d .
H03B H 1.0842 0.0942 0.7514 0.048 Uiso 1 1 calc R
C35 C 0.9828(3) 0.1799(4) 0.6159(4) 0.0399(18) Uani 1 1 d .
H35 H 1.0103 0.1560 0.5956 0.048 Uiso 1 1 calc R
C34 C 0.9876(3) 0.2568(4) 0.6418(4) 0.048(2) Uani 1 1 d .
H34 H 1.0185 0.2867 0.6385 0.058 Uiso 1 1 calc R
C03E C 1.0232(3) 0.1495(4) 0.7916(4) 0.0465(19) Uani 1 1 d .
H03E H 1.0392 0.2001 0.7932 0.056 Uiso 1 1 calc R
C18 C 0.5424(3) -0.0289(4) 0.6838(4) 0.0429(18) Uani 1 1 d .
H18 H 0.5421 -0.0799 0.7035 0.051 Uiso 1 1 calc R
C20 C 0.4934(3) 0.0771(4) 0.6221(4) 0.0420(18) Uani 1 1 d .
H20 H 0.4618 0.0990 0.5996 0.050 Uiso 1 1 calc R
C19 C 0.4945(3) 0.0024(4) 0.6518(5) 0.052(2) Uani 1 1 d .
H19 H 0.4630 -0.0273 0.6506 0.063 Uiso 1 1 calc R
C28 C 0.4823(3) 0.1087(4) 0.7981(4) 0.049(2) Uani 1 1 d .
H28 H 0.4652 0.0594 0.8008 0.059 Uiso 1 1 calc R
C56 C 0.4874(4) 0.1805(7) 0.4433(5) 0.087(3) Uani 1 1 d .
H56A H 0.4849 0.1637 0.3958 0.130 Uiso 1 1 calc GR
H56B H 0.5164 0.1524 0.4701 0.130 Uiso 1 1 calc GR
H56C H 0.4940 0.2374 0.4462 0.130 Uiso 1 1 calc GR

loop_
_atom_site_aniso_label
_atom_site_aniso_U_11
_atom_site_aniso_U_22
_atom_site_aniso_U_33
_atom_site_aniso_U_23
_atom_site_aniso_U_13
_atom_site_aniso_U_12
Cd01 0.0237(2) 0.0255(2) 0.0286(3) 0.00063(18) 0.00379(18) -0.00464(18)
Cd02 0.0187(2) 0.0235(2) 0.0354(3) 0.00458(19) 0.00319(18) 0.00250(17)
Cd03 0.0190(2) 0.0253(3) 0.0454(3) -0.0104(2) -0.0029(2) 0.00189(18)
P6 0.0175(7) 0.0223(8) 0.0264(8) -0.0002(6) 0.0012(6) 0.0009(6)
P4 0.0192(7) 0.0189(8) 0.0284(9) 0.0013(6) 0.0037(6) -0.0020(6)
P3 0.0214(8) 0.0205(8) 0.0318(9) 0.0028(7) 0.0034(7) 0.0025(6)
P1 0.0178(7) 0.0192(8) 0.0359(9) 0.0046(7) 0.0003(7) 0.0010(6)
P5 0.0176(7) 0.0208(8) 0.0288(9) -0.0019(6) 0.0049(6) -0.0014(6)
P2 0.0189(7) 0.0179(8) 0.0348(9) 0.0013(6) 0.0001(6) 0.0014(6)
O12 0.020(2) 0.024(2) 0.027(2) -0.0006(17) 0.0047(17) -0.0029(16)
O11 0.023(2) 0.024(2) 0.029(2) 0.0007(18) -0.0023(18) -0.0038(17)
O10 0.023(2) 0.019(2) 0.033(2) -0.0042(17) 0.0087(18) -0.0014(16)
O2 0.018(2) 0.030(2) 0.038(3) 0.0034(19) 0.0014(18) -0.0026(17)
O7 0.026(2) 0.023(2) 0.034(2) -0.0062(18) 0.0107(18) -0.0054(17)
O1 0.019(2) 0.027(2) 0.030(2) 0.0075(18) 0.0018(17) -0.0020(17)
O3 0.021(2) 0.027(2) 0.038(3) -0.0033(19) -0.0004(18) 0.0005(17)
O9 0.021(2) 0.026(2) 0.036(3) -0.0047(19) 0.0048(18) -0.0030(17)
O4 0.021(2) 0.025(2) 0.043(3) 0.0038(19) -0.0023(19) 0.0002(17)
O5 0.023(2) 0.020(2) 0.036(2) 0.0034(18) 0.0018(18) 0.0015(17)
O8 0.020(2) 0.021(2) 0.037(2) 0.0043(18) 0.0022(18) 0.0017(16)
O29 0.024(2) 0.033(3) 0.051(3) -0.003(2) 0.009(2) 0.0027(19)
O6 0.031(2) 0.022(2) 0.030(2) 0.0012(18) 0.0069(19) 0.0012(18)
O27 0.028(2) 0.037(3) 0.031(3) 0.003(2) 0.0012(19) 0.0013(19)
O21 0.037(3) 0.018(2) 0.056(3) -0.001(2) -0.012(2) 0.0031(19)
O28 0.027(2) 0.023(2) 0.052(3) -0.002(2) 0.006(2) 0.0020(18)
O15 0.034(3) 0.039(3) 0.035(3) -0.006(2) -0.007(2) 0.005(2)
O20 0.043(3) 0.027(3) 0.059(3) 0.009(2) 0.000(2) -0.003(2)
O26 0.045(3) 0.027(3) 0.051(3) -0.006(2) 0.002(2) -0.004(2)
O19 0.029(3) 0.044(3) 0.052(3) 0.004(2) -0.001(2) 0.000(2)
O30 0.040(3) 0.034(3) 0.048(3) -0.012(2) 0.008(2) -0.006(2)
O25 0.036(3) 0.032(3) 0.041(3) 0.013(2) 0.008(2) -0.003(2)
N12 0.022(3) 0.024(3) 0.026(3) -0.001(2) -0.001(2) 0.002(2)
O18 0.064(3) 0.041(3) 0.036(3) 0.006(2) 0.020(3) 0.008(2)
O13 0.031(3) 0.077(4) 0.030(3) -0.007(3) 0.001(2) -0.011(2)
O24 0.025(2) 0.040(3) 0.052(3) -0.006(2) 0.009(2) -0.003(2)
N19 0.018(2) 0.022(3) 0.031(3) 0.007(2) 0.000(2) -0.001(2)
N11 0.020(2) 0.022(3) 0.032(3) 0.006(2) 0.003(2) 0.007(2)
O14 0.034(3) 0.030(3) 0.075(4) 0.000(2) 0.004(3) 0.008(2)
N18 0.017(2) 0.025(3) 0.036(3) -0.001(2) 0.002(2) 0.001(2)
N24 0.027(3) 0.021(3) 0.038(3) 0.001(2) -0.001(2) 0.001(2)
N2 0.025(3) 0.022(3) 0.026(3) 0.008(2) 0.001(2) 0.002(2)
N21 0.020(3) 0.022(3) 0.031(3) 0.004(2) 0.004(2) -0.001(2)
N20 0.022(3) 0.022(3) 0.031(3) 0.001(2) 0.003(2) 0.001(2)
N17 0.023(3) 0.021(3) 0.043(3) -0.001(2) 0.002(2) 0.002(2)
N4 0.020(2) 0.020(3) 0.031(3) 0.001(2) 0.002(2) -0.0022(19)
O16 0.038(3) 0.084(4) 0.025(3) 0.002(3) 0.009(2) -0.014(3)
N7 0.021(3) 0.021(3) 0.033(3) 0.001(2) 0.002(2) 0.004(2)
N10 0.022(2) 0.022(3) 0.023(3) -0.002(2) 0.001(2) -0.003(2)
N23 0.031(3) 0.028(3) 0.044(3) 0.001(3) 0.011(3) -0.005(2)
N5 0.019(2) 0.020(3) 0.044(3) -0.004(2) 0.004(2) -0.002(2)
N6 0.024(3) 0.028(3) 0.038(3) -0.003(2) -0.002(2) 0.000(2)
O23 0.047(3) 0.025(3) 0.094(4) 0.012(3) -0.019(3) -0.003(2)
N15 0.030(3) 0.023(3) 0.050(4) -0.004(3) -0.011(3) -0.001(2)
N14 0.031(3) 0.028(3) 0.038(3) 0.009(2) -0.001(3) -0.004(2)
O22 0.057(3) 0.026(3) 0.085(4) -0.008(3) -0.030(3) 0.002(2)
N3 0.025(3) 0.019(3) 0.038(3) 0.002(2) 0.004(2) 0.005(2)
N8 0.020(3) 0.024(3) 0.036(3) 0.001(2) 0.000(2) 0.002(2)
N1 0.022(3) 0.026(3) 0.028(3) 0.002(2) -0.002(2) -0.002(2)
O17 0.044(3) 0.024(3) 0.118(5) 0.012(3) 0.005(3) 0.000(2)
N13 0.047(4) 0.023(3) 0.033(3) -0.007(2) 0.012(3) 0.001(3)
C41 0.023(3) 0.015(3) 0.033(4) 0.001(2) 0.003(3) 0.005(2)
C42 0.027(3) 0.016(3) 0.021(3) 0.004(2) 0.004(2) -0.001(2)
C36 0.017(3) 0.020(3) 0.034(4) 0.006(3) -0.003(3) 0.006(2)
C11 0.021(3) 0.024(3) 0.030(3) -0.007(3) 0.004(3) -0.001(2)
C54 0.018(3) 0.032(4) 0.033(4) -0.002(3) -0.004(3) -0.003(3)
N16 0.034(3) 0.020(3) 0.082(5) 0.000(3) -0.007(3) -0.002(2)
C6 0.018(3) 0.023(3) 0.039(4) 0.007(3) 0.000(3) -0.001(2)
C45 0.024(3) 0.036(4) 0.030(4) 0.003(3) 0.003(3) 0.003(3)
C12 0.027(3) 0.021(3) 0.028(3) -0.004(3) 0.003(3) -0.002(2)
C51 0.017(3) 0.018(3) 0.036(4) -0.004(3) 0.002(3) 0.001(2)
C15 0.034(4) 0.027(3) 0.030(4) -0.008(3) 0.001(3) 0.007(3)
C49 0.021(3) 0.024(3) 0.040(4) -0.002(3) 0.008(3) -0.003(2)
C3 0.019(3) 0.027(3) 0.039(4) 0.006(3) 0.005(3) -0.001(2)
C24 0.045(4) 0.028(4) 0.035(4) -0.001(3) 0.006(3) -0.008(3)
C31 0.019(3) 0.019(3) 0.038(4) -0.002(3) 0.003(3) -0.004(2)
O31 0.061(4) 0.075(5) 0.061(4) -0.006(3) 0.001(3) -0.005(3)
C4 0.040(4) 0.027(3) 0.029(4) 0.002(3) 0.010(3) -0.001(3)
C53 0.017(3) 0.025(3) 0.038(4) -0.003(3) 0.005(3) 0.002(2)
C32 0.023(3) 0.023(3) 0.037(4) 0.001(3) 0.006(3) -0.004(2)
C37 0.022(3) 0.022(3) 0.029(3) 0.002(3) -0.005(3) 0.001(2)
C21 0.029(3) 0.017(3) 0.023(3) 0.000(2) -0.006(3) -0.001(2)
C25 0.028(3) 0.026(3) 0.036(4) 0.001(3) 0.006(3) -0.002(3)
C52 0.018(3) 0.019(3) 0.039(4) 0.002(3) 0.001(3) -0.002(2)
C2 0.020(3) 0.021(3) 0.031(3) 0.003(3) 0.005(3) 0.003(2)
C40 0.030(3) 0.031(4) 0.031(4) -0.003(3) 0.006(3) 0.005(3)
C1 0.015(3) 0.019(3) 0.035(4) 0.007(3) 0.001(2) -0.005(2)
C5 0.024(3) 0.027(3) 0.033(4) 0.003(3) -0.001(3) -0.002(3)
N9 0.047(4) 0.034(3) 0.063(4) 0.014(3) 0.015(3) 0.007(3)
C55 0.033(3) 0.022(3) 0.031(4) -0.006(3) 0.011(3) -0.001(3)
C22 0.030(3) 0.021(3) 0.033(4) -0.002(3) 0.000(3) 0.003(3)
C17 0.021(3) 0.030(3) 0.031(3) 0.002(3) 0.003(3) -0.003(3)
C50 0.023(3) 0.025(3) 0.030(3) 0.009(3) 0.001(3) -0.002(2)
C43 0.027(3) 0.026(3) 0.041(4) 0.004(3) 0.015(3) 0.005(3)
C16 0.025(3) 0.022(3) 0.039(4) 0.000(3) 0.001(3) 0.000(3)
C47 0.027(3) 0.022(3) 0.037(4) -0.001(3) 0.008(3) 0.000(3)
C26 0.032(3) 0.020(3) 0.042(4) 0.004(3) 0.011(3) 0.005(3)
C9 0.022(3) 0.026(3) 0.046(4) -0.004(3) -0.001(3) -0.005(3)
C23 0.027(3) 0.024(3) 0.035(4) 0.002(3) -0.003(3) -0.007(3)
C02S 0.025(3) 0.022(3) 0.026(3) 0.000(3) -0.003(2) 0.002(2)
C8 0.020(3) 0.024(3) 0.050(4) 0.007(3) 0.004(3) 0.004(2)
C10 0.028(3) 0.031(4) 0.042(4) -0.003(3) 0.005(3) 0.003(3)
N22 0.051(4) 0.034(4) 0.051(4) -0.015(3) -0.002(3) 0.008(3)
C46 0.015(3) 0.031(3) 0.032(3) -0.005(3) 0.007(2) 0.002(2)
C38 0.019(3) 0.030(4) 0.042(4) 0.005(3) 0.001(3) 0.000(3)
C27 0.034(4) 0.028(4) 0.051(5) 0.010(3) 0.011(3) 0.001(3)
C48 0.019(3) 0.025(3) 0.034(4) 0.003(3) 0.003(3) -0.001(2)
C14 0.030(3) 0.040(4) 0.031(4) -0.001(3) 0.011(3) -0.002(3)
C13 0.022(3) 0.029(4) 0.046(4) -0.007(3) 0.004(3) -0.002(3)
C44 0.033(4) 0.038(4) 0.023(3) 0.003(3) -0.002(3) 0.009(3)
C30 0.029(3) 0.023(3) 0.048(4) 0.009(3) 0.009(3) 0.007(3)
C39 0.041(4) 0.032(4) 0.031(4) -0.006(3) -0.011(3) 0.002(3)
C7 0.022(3) 0.019(3) 0.041(4) -0.004(3) 0.001(3) -0.002(2)
C33 0.039(4) 0.025(4) 0.053(5) -0.008(3) 0.009(3) -0.008(3)
C038 0.029(3) 0.022(3) 0.054(4) -0.008(3) 0.004(3) -0.003(3)
C039 0.030(3) 0.038(4) 0.036(4) -0.004(3) 0.002(3) 0.010(3)
C29 0.029(4) 0.031(4) 0.069(5) 0.000(4) 0.016(3) -0.001(3)
C03B 0.027(3) 0.036(4) 0.056(5) 0.002(3) 0.002(3) 0.000(3)
C35 0.033(4) 0.025(4) 0.067(5) -0.009(3) 0.025(4) -0.008(3)
C34 0.029(4) 0.039(4) 0.080(6) -0.018(4) 0.019(4) -0.020(3)
C03E 0.049(5) 0.023(4) 0.063(5) -0.005(3) -0.011(4) -0.009(3)
C18 0.031(4) 0.028(4) 0.068(5) 0.010(3) 0.001(3) 0.000(3)
C20 0.030(4) 0.030(4) 0.062(5) 0.008(3) -0.010(3) -0.004(3)
C19 0.018(3) 0.039(4) 0.096(6) 0.026(4) -0.007(4) -0.014(3)
C28 0.052(5) 0.018(4) 0.075(6) 0.006(3) 0.001(4) -0.005(3)
C56 0.089(8) 0.119(10) 0.057(6) -0.009(6) 0.027(6) -0.016(7)

loop_
_atom_type_symbol
_atom_type_description
_atom_type_scat_dispersion_real
_atom_type_scat_dispersion_imag
_atom_type_scat_source
C C 0.0033 0.0016 'International Tables Vol C Tables 4.2.6.8 and 6.1.1.4'
H H 0.0000 0.0000 'International Tables Vol C Tables 4.2.6.8 and 6.1.1.4'
Cd Cd -0.8075 1.2024 'International Tables Vol C Tables 4.2.6.8 and 6.1.1.4'
N N 0.0061 0.0033 'International Tables Vol C Tables 4.2.6.8 and 6.1.1.4'
O O 0.0106 0.0060 'International Tables Vol C Tables 4.2.6.8 and 6.1.1.4'
P P 0.1023 0.0942 'International Tables Vol C Tables 4.2.6.8 and 6.1.1.4'

loop_
_geom_angle_atom_site_label_1
_geom_angle_atom_site_label_2
_geom_angle_atom_site_label_3
_geom_angle
_geom_angle_site_symmetry_1
_geom_angle_site_symmetry_3
O29 Cd01 O19 173.86(16) 1_565 .
O13 Cd01 O29 104.04(18) . 1_565
O13 Cd01 O19 75.11(17) . .
O13 Cd01 N20 86.78(17) . 1_565
O13 Cd01 N4 148.20(18) . .
O13 Cd01 O16 113.42(17) . .
N20 Cd01 O29 76.94(15) 1_565 1_565
N20 Cd01 O19 108.97(16) 1_565 .
N4 Cd01 O29 105.87(15) . 1_565
N4 Cd01 O19 76.27(15) . .
N4 Cd01 N20 89.62(17) . 1_565
O16 Cd01 O29 74.68(18) . 1_565
O16 Cd01 O19 99.96(19) . .
O16 Cd01 N20 148.36(18) . 1_565
O16 Cd01 N4 84.95(17) . .
O27 Cd02 O25 51.60(14) . .
O28 Cd02 O27 150.86(15) . .
O28 Cd02 O25 149.58(14) . .
N18 Cd02 O27 76.82(15) . .
N18 Cd02 O28 80.81(15) . .
N18 Cd02 O25 127.91(15) . .
N21 Cd02 O27 95.35(15) . .
N21 Cd02 O28 104.05(16) . .
N21 Cd02 O25 86.39(16) . .
N21 Cd02 N18 92.35(16) . .
N21 Cd02 N7 175.66(17) . .
N21 Cd02 N5 85.08(16) . 2_646
N7 Cd02 O27 83.01(15) . .
N7 Cd02 O28 78.99(15) . .
N7 Cd02 O25 89.45(16) . .
N7 Cd02 N18 91.19(16) . .
N7 Cd02 N5 92.70(17) . 2_646
N5 Cd02 O27 127.29(16) 2_646 .
N5 Cd02 O28 76.59(16) 2_646 .
N5 Cd02 O25 75.95(16) 2_646 .
N5 Cd02 N18 155.87(17) 2_646 .
O21 Cd03 O22 151.62(15) . .
O24 Cd03 O21 152.23(16) . .
O24 Cd03 O22 50.87(16) . .
N19 Cd03 O21 78.34(16) 2_756 .
N19 Cd03 O24 124.91(17) 2_756 .
N19 Cd03 N6 158.24(17) 2_756 .
N19 Cd03 O22 74.62(16) 2_756 .
N17 Cd03 O21 79.69(16) . .
N17 Cd03 O24 83.32(16) . .
N17 Cd03 N19 94.09(17) . 2_756
N17 Cd03 N6 91.11(18) . .
N17 Cd03 O22 93.68(18) . .
N6 Cd03 O21 81.84(16) . .
N6 Cd03 O24 76.66(17) . .
N6 Cd03 O22 126.14(17) . .
N8 Cd03 O21 105.93(16) . .
N8 Cd03 O24 92.40(16) . .
N8 Cd03 N19 84.69(17) . 2_756
N8 Cd03 N17 173.81(18) . .
N8 Cd03 N6 92.24(17) . .
N8 Cd03 O22 80.14(18) . .
O11 P6 O12 99.4(2) . .
N12 P6 O12 112.8(2) . .
N12 P6 O11 109.4(2) . .
N12 P6 N11 117.2(3) . .
N11 P6 O12 105.2(2) . .
N11 P6 O11 111.4(2) . .
O7 P4 O8 99.7(2) . .
N12 P4 O7 113.6(2) . .
N12 P4 O8 108.9(2) . .
N10 P4 O7 104.6(2) . .
N10 P4 O8 111.8(2) . .
N10 P4 N12 117.0(3) . .
O5 P3 O6 99.2(2) . .
O5 P3 N2 112.5(2) . .
N2 P3 O6 109.5(2) . .
N3 P3 O5 105.7(2) . .
N3 P3 O6 111.2(2) . .
N3 P3 N2 117.2(3) . .
O1 P1 O2 95.7(2) . .
O1 P1 N1 109.5(2) . .
N3 P1 O2 108.7(2) . .
N3 P1 O1 112.2(2) . .
N3 P1 N1 116.3(3) . .
N1 P1 O2 112.6(2) . .
O10 P5 O9 95.6(2) . .
O10 P5 N11 112.9(2) . .
O10 P5 N10 109.2(2) . .
O9 P5 N11 108.4(2) . .
O9 P5 N10 112.7(2) . .
N11 P5 N10 116.2(3) . .
O3 P2 O4 99.8(2) . .
O3 P2 N2 109.4(2) . .
N2 P2 O4 112.6(2) . .
N1 P2 O3 111.2(3) . .
N1 P2 O4 104.8(2) . .
N1 P2 N2 117.5(3) . .
C41 O12 P6 120.4(3) . .
C02S O11 P6 120.4(4) . .
C51 O10 P5 120.6(3) . .
C6 O2 P1 120.0(4) . .
C31 O7 P4 129.0(4) . .
C1 O1 P1 119.6(3) . .
C11 O3 P2 123.3(4) . .
C46 O9 P5 119.4(4) . .
C16 O4 P2 129.0(4) . .
C21 O5 P3 121.8(3) . .
C36 O8 P4 123.7(3) . .
N23 O29 Cd01 118.7(4) . 1_545
C26 O6 P3 120.1(4) . .
N24 O27 Cd02 96.1(3) . .
N15 O21 Cd03 121.9(4) . .
N23 O28 Cd02 125.2(4) . .
N15 O19 Cd01 111.4(4) . .
N24 O25 Cd02 94.6(3) . .
P6 N12 P4 120.4(3) . .
N14 O13 Cd01 113.2(4) . .
N16 O24 Cd03 100.2(4) . .
C47 N19 Cd03 122.5(4) . 2_746
C47 N19 C48 118.5(5) . .
C48 N19 Cd03 118.9(4) . 2_746
P6 N11 P5 122.2(3) . .
C37 N18 Cd02 123.0(4) . .
C38 N18 Cd02 118.3(4) . .
C38 N18 C37 118.2(5) . .
O26 N24 O27 119.8(5) . .
O26 N24 O25 122.6(6) . .
O25 N24 O27 117.6(5) . .
P2 N2 P3 119.3(3) . .
C42 N21 Cd02 120.2(4) . .
C43 N21 Cd02 122.0(4) . .
C43 N21 C42 117.3(5) . .
C53 N20 Cd01 120.7(4) . 1_545
C53 N20 C52 118.2(5) . .
C52 N20 Cd01 121.1(4) . 1_545
C32 N17 Cd03 118.4(4) . .
C33 N17 Cd03 124.3(4) . .
C33 N17 C32 117.3(5) . .
C3 N4 Cd01 119.6(4) . .
C2 N4 Cd01 123.6(4) . .
C2 N4 C3 116.8(5) . .
N13 O16 Cd01 115.9(4) . .
C17 N7 Cd02 117.5(4) . .
C18 N7 Cd02 124.8(4) . .
C18 N7 C17 117.7(5) . .
P4 N10 P5 120.9(3) . .
O29 N23 O28 120.3(5) . .
O29 N23 O30 120.5(5) . .
O30 N23 O28 119.1(5) . .
C8 N5 Cd02 121.7(4) . 2_656
C7 N5 Cd02 120.5(4) . 2_656
C7 N5 C8 117.8(5) . .
C12 N6 Cd03 122.0(4) . .
C12 N6 C13 117.8(5) . .
C13 N6 Cd03 119.8(4) . .
O21 N15 O19 119.5(6) . .
O20 N15 O21 119.9(6) . .
O20 N15 O19 120.7(5) . .
O15 N14 O13 119.0(5) . .
O15 N14 O14 122.8(6) . .
O14 N14 O13 118.2(5) . .
N16 O22 Cd03 90.7(4) . .
P3 N3 P1 122.0(3) . .
C22 N8 Cd03 120.1(4) . .
C22 N8 C23 118.1(5) . .
C23 N8 Cd03 121.8(4) . .
P2 N1 P1 120.1(3) . .
O18 N13 O16 119.2(6) . .
O18 N13 O17 121.2(6) . .
O17 N13 O16 119.6(6) . .
C42 C41 O12 117.1(5) . .
C45 C41 O12 121.4(5) . .
C45 C41 C42 121.5(6) . .
N21 C42 C41 121.7(5) . .
N21 C42 H42 119.2 . .
C41 C42 H42 119.2 . .
C37 C36 O8 120.9(5) . .
C37 C36 C40 121.3(5) . .
C40 C36 O8 117.7(5) . .
C12 C11 O3 120.8(5) . .
C12 C11 C15 120.7(5) . .
C15 C11 O3 118.5(5) . .
C53 C54 H54 120.3 . .
C53 C54 C55 119.4(6) . .
C55 C54 H54 120.3 . .
O24 N16 O22 118.2(6) . .
O23 N16 O24 120.2(6) . .
O23 N16 O22 121.6(7) . .
C10 C6 O2 119.6(6) . .
C7 C6 O2 118.9(5) . .
C7 C6 C10 121.5(6) . .
C41 C45 H45 121.7 . .
C41 C45 C44 116.7(6) . .
C44 C45 H45 121.7 . .
N6 C12 C11 121.9(6) . .
N6 C12 H12 119.1 . .
C11 C12 H12 119.1 . .
C52 C51 O10 119.3(5) . .
C55 C51 O10 119.6(5) . .
C55 C51 C52 121.1(5) . .
C11 C15 H15 121.1 . .
C14 C15 C11 117.7(6) . .
C14 C15 H15 121.1 . .
C50 C49 H49 120.6 . .
C50 C49 C48 118.7(6) . .
C48 C49 H49 120.6 . .
N4 C3 H3 118.2 . .
N4 C3 C4 123.7(5) . .
C4 C3 H3 118.2 . .
C25 C24 H24 120.0 . .
C23 C24 H24 120.0 . .
C23 C24 C25 120.1(6) . .
C32 C31 O7 123.3(5) . .
C32 C31 C35 120.6(6) . .
C35 C31 O7 116.1(5) . .
C56 O31 H31 109.5 . .
C3 C4 H4 120.6 . .
C3 C4 C5 118.7(6) . .
C5 C4 H4 120.6 . .
N20 C53 C54 123.2(5) . .
N20 C53 H53 118.4 . .
C54 C53 H53 118.4 . .
N17 C32 C31 122.1(5) . .
N17 C32 H32 118.9 . .
C31 C32 H32 118.9 . .
N18 C37 C36 121.3(5) . .
N18 C37 H37 119.3 . .
C36 C37 H37 119.3 . .
C25 C21 O5 120.6(5) . .
C25 C21 C22 122.3(6) . .
C22 C21 O5 117.0(5) . .
C24 C25 H25 122.0 . .
C21 C25 C24 116.0(6) . .
C21 C25 H25 122.0 . .
N20 C52 C51 120.8(5) . .
N20 C52 H52 119.6 . .
C51 C52 H52 119.6 . .
N4 C2 H2 118.8 . .
N4 C2 C1 122.5(5) . .
C1 C2 H2 118.8 . .
C36 C40 H40 121.7 . .
C36 C40 C39 116.6(6) . .
C39 C40 H40 121.7 . .
C2 C1 O1 119.3(5) . .
C2 C1 C5 120.5(5) . .
C5 C1 O1 120.1(5) . .
C4 C5 H5 121.1 . .
C1 C5 C4 117.8(6) . .
C1 C5 H5 121.1 . .
C28 N9 C27 116.5(6) . .
C54 C55 H55 121.3 . .
C51 C55 C54 117.3(6) . .
C51 C55 H55 121.3 . .
N8 C22 C21 120.9(6) . .
N8 C22 H22 119.5 . .
C21 C22 H22 119.5 . .
N7 C17 H17 119.1 . .
N7 C17 C16 121.8(5) . .
C16 C17 H17 119.1 . .
C49 C50 H50 120.7 . .
C49 C50 C46 118.5(6) . .
C46 C50 H50 120.7 . .
N21 C43 H43 118.2 . .
N21 C43 C44 123.6(6) . .
C44 C43 H43 118.2 . .
O4 C16 C17 122.8(5) . .
O4 C16 C20 117.0(5) . .
C20 C16 C17 120.2(6) . .
N19 C47 H47 119.6 . .
N19 C47 C46 120.9(6) . .
C46 C47 H47 119.6 . .
C27 C26 O6 117.3(6) . .
C30 C26 O6 120.7(5) . .
C30 C26 C27 122.0(6) . .
C8 C9 H9 120.4 . .
C10 C9 H9 120.4 . .
C10 C9 C8 119.3(6) . .
N8 C23 C24 122.5(6) . .
N8 C23 H23 118.8 . .
C24 C23 H23 118.8 . .
C038 C02S O11 120.2(5) . .
C039 C02S O11 118.5(5) . .
C039 C02S C038 121.3(6) . .
N5 C8 C9 123.1(6) . .
N5 C8 H8 118.5 . .
C9 C8 H8 118.5 . .
C6 C10 H10 121.6 . .
C9 C10 C6 116.8(6) . .
C9 C10 H10 121.6 . .
C03E N22 C039 117.1(6) . .
C50 C46 O9 120.1(5) . .
C47 C46 O9 118.9(5) . .
C47 C46 C50 120.9(5) . .
N18 C38 H38 118.8 . .
N18 C38 C39 122.5(6) . .
C39 C38 H38 118.8 . .
N9 C27 C26 121.1(6) . .
N9 C27 H27 119.4 . .
C26 C27 H27 119.4 . .
N19 C48 C49 122.4(5) . .
N19 C48 H48 118.8 . .
C49 C48 H48 118.8 . .
C15 C14 H14 120.2 . .
C15 C14 C13 119.6(6) . .
C13 C14 H14 120.2 . .
N6 C13 C14 122.3(6) . .
N6 C13 H13 118.9 . .
C14 C13 H13 118.9 . .
C45 C44 H44 120.4 . .
C43 C44 C45 119.2(6) . .
C43 C44 H44 120.4 . .
C26 C30 H30 121.3 . .
C26 C30 C29 117.4(6) . .
C29 C30 H30 121.3 . .
C40 C39 H39 120.0 . .
C38 C39 C40 120.0(6) . .
C38 C39 H39 120.0 . .
N5 C7 C6 121.5(6) . .
N5 C7 H7 119.2 . .
C6 C7 H7 119.2 . .
N17 C33 H33 118.4 . .
N17 C33 C34 123.2(6) . .
C34 C33 H33 118.4 . .
C02S C038 H038 121.1 . .
C03B C038 C02S 117.7(6) . .
C03B C038 H038 121.1 . .
C02S C039 H039 119.6 . .
N22 C039 C02S 120.8(6) . .
N22 C039 H039 119.6 . .
C30 C29 H29 120.8 . .
C28 C29 C30 118.4(6) . .
C28 C29 H29 120.8 . .
C038 C03B H03B 120.8 . .
C038 C03B C03E 118.5(7) . .
C03E C03B H03B 120.8 . .
C31 C35 H35 121.2 . .
C34 C35 C31 117.6(6) . .
C34 C35 H35 121.2 . .
C33 C34 H34 120.4 . .
C35 C34 C33 119.2(6) . .
C35 C34 H34 120.4 . .
N22 C03E C03B 124.6(7) . .
N22 C03E H03E 117.7 . .
C03B C03E H03E 117.7 . .
N7 C18 H18 118.4 . .
N7 C18 C19 123.2(6) . .
C19 C18 H18 118.4 . .
C16 C20 H20 121.5 . .
C19 C20 C16 117.0(6) . .
C19 C20 H20 121.5 . .
C18 C19 H19 120.0 . .
C20 C19 C18 120.1(6) . .
C20 C19 H19 120.0 . .
N9 C28 C29 124.6(6) . .
N9 C28 H28 117.7 . .
C29 C28 H28 117.7 . .
O31 C56 H56A 109.5 . .
O31 C56 H56B 109.5 . .
O31 C56 H56C 109.5 . .
H56A C56 H56B 109.5 . .
H56A C56 H56C 109.5 . .
H56B C56 H56C 109.5 . .

loop_
_geom_bond_atom_site_label_1
_geom_bond_atom_site_label_2
_geom_bond_distance
_geom_bond_site_symmetry_2
Cd01 O29 2.527(4) 1_565
Cd01 O19 2.554(5) .
Cd01 O13 2.236(4) .
Cd01 N20 2.364(5) 1_565
Cd01 N4 2.331(5) .
Cd01 O16 2.261(5) .
Cd02 O27 2.468(4) .
Cd02 O28 2.466(4) .
Cd02 O25 2.510(5) .
Cd02 N18 2.423(5) .
Cd02 N21 2.302(5) .
Cd02 N7 2.328(5) .
Cd02 N5 2.375(5) 2_646
Cd03 O21 2.447(5) .
Cd03 O24 2.403(5) .
Cd03 N19 2.342(5) 2_756
Cd03 N17 2.337(5) .
Cd03 N6 2.401(5) .
Cd03 O22 2.599(6) .
Cd03 N8 2.336(5) .
P6 O12 1.586(4) .
P6 O11 1.579(4) .
P6 N12 1.572(5) .
P6 N11 1.576(5) .
P4 O7 1.593(4) .
P4 O8 1.597(4) .
P4 N12 1.585(5) .
P4 N10 1.571(5) .
P3 O5 1.581(4) .
P3 O6 1.589(4) .
P3 N2 1.586(5) .
P3 N3 1.571(5) .
P1 O2 1.585(4) .
P1 O1 1.583(4) .
P1 N3 1.583(5) .
P1 N1 1.584(5) .
P5 O10 1.568(4) .
P5 O9 1.580(4) .
P5 N11 1.583(5) .
P5 N10 1.583(5) .
P2 O3 1.578(4) .
P2 O4 1.586(4) .
P2 N2 1.582(5) .
P2 N1 1.573(5) .
O12 C41 1.411(7) .
O11 C02S 1.416(7) .
O10 C51 1.419(6) .
O2 C6 1.415(7) .
O7 C31 1.388(7) .
O1 C1 1.400(6) .
O3 C11 1.418(7) .
O9 C46 1.415(7) .
O4 C16 1.375(7) .
O5 C21 1.402(7) .
O8 C36 1.402(7) .
O29 Cd01 2.527(4) 1_545
O29 N23 1.240(7) .
O6 C26 1.410(7) .
O27 N24 1.277(6) .
O21 N15 1.258(6) .
O28 N23 1.252(6) .
O15 N14 1.226(6) .
O20 N15 1.238(7) .
O26 N24 1.219(6) .
O19 N15 1.260(7) .
O30 N23 1.251(7) .
O25 N24 1.257(6) .
O18 N13 1.242(7) .
O13 N14 1.286(7) .
O24 N16 1.253(8) .
N19 Cd03 2.342(5) 2_746
N19 C47 1.350(7) .
N19 C48 1.352(7) .
O14 N14 1.236(7) .
N18 C37 1.350(7) .
N18 C38 1.340(8) .
N21 C42 1.333(7) .
N21 C43 1.329(8) .
N20 Cd01 2.364(5) 1_545
N20 C53 1.330(7) .
N20 C52 1.343(7) .
N17 C32 1.348(7) .
N17 C33 1.334(8) .
N4 C3 1.345(8) .
N4 C2 1.344(7) .
O16 N13 1.255(7) .
N7 C17 1.340(8) .
N7 C18 1.332(8) .
N5 Cd02 2.376(5) 2_656
N5 C8 1.336(8) .
N5 C7 1.329(7) .
N6 C12 1.339(7) .
N6 C13 1.357(8) .
O23 N16 1.234(7) .
O22 N16 1.259(7) .
N8 C22 1.328(7) .
N8 C23 1.348(8) .
O17 N13 1.244(7) .
C41 C42 1.369(8) .
C41 C45 1.363(8) .
C42 H42 0.9300 .
C36 C37 1.371(8) .
C36 C40 1.381(8) .
C11 C12 1.366(8) .
C11 C15 1.380(9) .
C54 H54 0.9300 .
C54 C53 1.374(8) .
C54 C55 1.376(8) .
C6 C10 1.381(8) .
C6 C7 1.351(8) .
C45 H45 0.9300 .
C45 C44 1.381(8) .
C12 H12 0.9300 .
C51 C52 1.385(8) .
C51 C55 1.370(8) .
C15 H15 0.9300 .
C15 C14 1.372(8) .
C49 H49 0.9300 .
C49 C50 1.376(8) .
C49 C48 1.378(8) .
C3 H3 0.9300 .
C3 C4 1.370(8) .
C24 H24 0.9300 .
C24 C25 1.392(9) .
C24 C23 1.370(9) .
C31 C32 1.367(8) .
C31 C35 1.376(8) .
O31 H31 0.8200 .
O31 C56 1.431(10) .
C4 H4 0.9300 .
C4 C5 1.384(8) .
C53 H53 0.9300 .
C32 H32 0.9300 .
C37 H37 0.9300 .
C21 C25 1.358(8) .
C21 C22 1.382(8) .
C25 H25 0.9300 .
C52 H52 0.9300 .
C2 H2 0.9300 .
C2 C1 1.363(8) .
C40 H40 0.9300 .
C40 C39 1.391(9) .
C1 C5 1.373(8) .
C5 H5 0.9300 .
N9 C27 1.348(8) .
N9 C28 1.348(9) .
C55 H55 0.9300 .
C22 H22 0.9300 .
C17 H17 0.9300 .
C17 C16 1.392(8) .
C50 H50 0.9300 .
C50 C46 1.377(8) .
C43 H43 0.9300 .
C43 C44 1.371(8) .
C16 C20 1.389(8) .
C47 H47 0.9300 .
C47 C46 1.365(8) .
C26 C27 1.371(9) .
C26 C30 1.355(9) .
C9 H9 0.9300 .
C9 C8 1.372(9) .
C9 C10 1.366(9) .
C23 H23 0.9300 .
C02S C038 1.381(8) .
C02S C039 1.381(8) .
C8 H8 0.9300 .
C10 H10 0.9300 .
N22 C039 1.346(9) .
N22 C03E 1.328(9) .
C38 H38 0.9300 .
C38 C39 1.374(9) .
C27 H27 0.9300 .
C48 H48 0.9300 .
C14 H14 0.9300 .
C14 C13 1.373(9) .
C13 H13 0.9300 .
C44 H44 0.9300 .
C30 H30 0.9300 .
C30 C29 1.392(9) .
C39 H39 0.9300 .
C7 H7 0.9300 .
C33 H33 0.9300 .
C33 C34 1.384(9) .
C038 H038 0.9300 .
C038 C03B 1.353(9) .
C039 H039 0.9300 .
C29 H29 0.9300 .
C29 C28 1.356(10) .
C03B H03B 0.9300 .
C03B C03E 1.387(10) .
C35 H35 0.9300 .
C35 C34 1.373(9) .
C34 H34 0.9300 .
C03E H03E 0.9300 .
C18 H18 0.9300 .
C18 C19 1.383(9) .
C20 H20 0.9300 .
C20 C19 1.368(9) .
C19 H19 0.9300 .
C28 H28 0.9300 .
C56 H56A 0.9600 .
C56 H56B 0.9600 .
C56 H56C 0.9600 .

loop_
_geom_torsion_atom_site_label_1
_geom_torsion_atom_site_label_2
_geom_torsion_atom_site_label_3
_geom_torsion_atom_site_label_4
_geom_torsion
_geom_torsion_site_symmetry_1
Cd01 O29 N23 O28 166.0(4) 1_545
Cd01 O29 N23 O30 -15.3(7) 1_545
Cd01 O19 N15 O21 165.3(4) .
Cd01 O19 N15 O20 -16.0(7) .
Cd01 O13 N14 O15 172.1(4) .
Cd01 O13 N14 O14 -7.7(7) .
Cd01 N20 C53 C54 -176.7(5) 1_545
Cd01 N20 C52 C51 177.1(4) 1_545
Cd01 N4 C3 C4 178.6(5) .
Cd01 N4 C2 C1 -177.2(4) .
Cd01 O16 N13 O18 171.1(4) .
Cd01 O16 N13 O17 -8.2(7) .
Cd02 O27 N24 O26 177.9(4) .
Cd02 O27 N24 O25 -2.8(5) .
Cd02 O28 N23 O29 15.5(8) .
Cd02 O28 N23 O30 -163.3(4) .
Cd02 O25 N24 O27 2.7(5) .
Cd02 O25 N24 O26 -178.0(5) .
Cd02 N18 C37 C36 169.9(4) .
Cd02 N18 C38 C39 -172.2(5) .
Cd02 N21 C42 C41 170.2(4) .
Cd02 N21 C43 C44 -170.4(5) .
Cd02 N7 C17 C16 178.8(5) .
Cd02 N7 C18 C19 -178.5(6) .
Cd02 N5 C8 C9 180.0(5) 2_656
Cd02 N5 C7 C6 179.8(4) 2_656
Cd03 O21 N15 O20 -168.5(4) .
Cd03 O21 N15 O19 10.2(7) .
Cd03 O24 N16 O23 177.9(5) .
Cd03 O24 N16 O22 -2.3(6) .
Cd03 N19 C47 C46 -176.9(4) 2_746
Cd03 N19 C48 C49 175.6(4) 2_746
Cd03 N17 C32 C31 179.0(5) .
Cd03 N17 C33 C34 179.7(6) .
Cd03 N6 C12 C11 170.2(4) .
Cd03 N6 C13 C14 -171.8(5) .
Cd03 O22 N16 O24 2.1(6) .
Cd03 O22 N16 O23 -178.1(6) .
Cd03 N8 C22 C21 174.8(4) .
Cd03 N8 C23 C24 -177.8(4) .
P6 O12 C41 C42 92.3(5) .
P6 O12 C41 C45 -89.2(6) .
P6 O11 C02S C038 -87.0(6) .
P6 O11 C02S C039 94.7(6) .
P4 O7 C31 C32 -13.8(9) .
P4 O7 C31 C35 166.0(5) .
P4 O8 C36 C37 75.2(6) .
P4 O8 C36 C40 -108.7(5) .
P3 O5 C21 C25 -96.3(6) .
P3 O5 C21 C22 86.9(6) .
P3 O6 C26 C27 103.7(6) .
P3 O6 C26 C30 -79.5(7) .
P1 O2 C6 C10 -87.8(6) .
P1 O2 C6 C7 93.9(6) .
P1 O1 C1 C2 -100.0(6) .
P1 O1 C1 C5 83.9(6) .
P5 O10 C51 C52 -91.3(6) .
P5 O10 C51 C55 91.3(6) .
P5 O9 C46 C50 -91.8(6) .
P5 O9 C46 C47 89.5(6) .
P2 O3 C11 C12 76.8(6) .
P2 O3 C11 C15 -104.8(6) .
P2 O4 C16 C17 -14.3(9) .
P2 O4 C16 C20 166.9(5) .
O12 P6 O11 C02S -153.6(4) .
O12 P6 N12 P4 -126.1(3) .
O12 P6 N11 P5 110.5(3) .
O12 C41 C42 N21 179.2(5) .
O12 C41 C45 C44 -178.0(5) .
O11 P6 O12 C41 68.8(4) .
O11 P6 N12 P4 124.3(3) .
O11 P6 N11 P5 -142.8(3) .
O11 C02S C038 C03B -178.3(6) .
O11 C02S C039 N22 179.7(5) .
O10 P5 O9 C46 -156.5(4) .
O10 P5 N11 P6 -112.8(3) .
O10 P5 N10 P4 135.4(3) .
O10 C51 C52 N20 -177.6(5) .
O10 C51 C55 C54 178.4(5) .
O2 P1 O1 C1 -160.8(4) .
O2 P1 N3 P3 144.8(3) .
O2 P1 N1 P2 -119.6(3) .
O2 C6 C10 C9 -178.2(5) .
O2 C6 C7 N5 178.5(5) .
O7 P4 O8 C36 -173.0(4) .
O7 P4 N12 P6 -98.7(3) .
O7 P4 N10 P5 101.8(3) .
O7 C31 C32 N17 -177.7(5) .
O7 C31 C35 C34 177.5(6) .
O1 P1 O2 C6 -154.7(4) .
O1 P1 N3 P3 -110.6(3) .
O1 P1 N1 P2 135.2(3) .
O1 C1 C5 C4 178.1(5) .
O3 P2 O4 C16 65.4(5) .
O3 P2 N2 P3 152.9(3) .
O3 P2 N1 P1 -154.1(3) .
O3 C11 C12 N6 179.4(5) .
O3 C11 C15 C14 -176.9(5) .
O9 P5 O10 C51 -164.9(4) .
O9 P5 N11 P6 142.6(3) .
O9 P5 N10 P4 -119.6(3) .
O4 P2 O3 C11 -175.5(4) .
O4 P2 N2 P3 -97.1(3) .
O4 P2 N1 P1 98.9(3) .
O4 C16 C20 C19 -179.8(7) .
O5 P3 O6 C26 -158.5(4) .
O5 P3 N2 P2 -125.6(3) .
O5 P3 N3 P1 107.8(4) .
O5 C21 C25 C24 -179.1(5) .
O5 C21 C22 N8 -178.9(5) .
O8 P4 O7 C31 63.9(5) .
O8 P4 N12 P6 151.2(3) .
O8 P4 N10 P5 -151.2(3) .
O8 C36 C37 N18 177.8(5) .
O8 C36 C40 C39 -175.6(5) .
O6 P3 O5 C21 70.4(4) .
O6 P3 N2 P2 125.1(3) .
O6 P3 N3 P1 -145.5(3) .
O6 C26 C27 N9 176.9(6) .
O6 C26 C30 C29 -176.5(6) .
N12 P6 O12 C41 -47.0(5) .
N12 P6 O11 C02S -35.3(5) .
N12 P6 N11 P5 -15.8(5) .
N12 P4 O7 C31 -51.8(5) .
N12 P4 O8 C36 -53.9(5) .
N12 P4 N10 P5 -24.7(4) .
N19 C47 C46 O9 -180.0(5) .
N19 C47 C46 C50 1.3(9) .
N11 P6 O12 C41 -175.9(4) .
N11 P6 O11 C02S 95.9(4) .
N11 P6 N12 P4 -3.7(4) .
N11 P5 O10 C51 82.4(5) .
N11 P5 O9 C46 -40.2(5) .
N11 P5 N10 P4 6.4(4) .
N18 C38 C39 C40 1.9(10) .
N2 P3 O5 C21 -45.3(5) .
N2 P3 O6 C26 -40.5(5) .
N2 P3 N3 P1 -18.5(5) .
N2 P2 O3 C11 -57.2(5) .
N2 P2 O4 C16 -50.5(6) .
N2 P2 N1 P1 -27.0(4) .
N21 C43 C44 C45 -0.1(10) .
N17 C33 C34 C35 0.2(12) .
N4 C3 C4 C5 -0.6(9) .
N4 C2 C1 O1 -178.1(5) .
N4 C2 C1 C5 -2.0(9) .
N7 C17 C16 O4 -179.4(6) .
N7 C17 C16 C20 -0.7(10) .
N7 C18 C19 C20 0.3(13) .
N10 P4 O7 C31 179.6(5) .
N10 P4 O8 C36 76.9(5) .
N10 P4 N12 P6 23.3(4) .
N10 P5 O10 C51 -48.5(5) .
N10 P5 O9 C46 89.9(5) .
N10 P5 N11 P6 14.4(5) .
N3 P3 O5 C21 -174.4(4) .
N3 P3 O6 C26 90.6(4) .
N3 P3 N2 P2 -2.7(4) .
N3 P1 O2 C6 -38.9(5) .
N3 P1 O1 C1 86.3(5) .
N3 P1 N1 P2 6.7(4) .
N1 P1 O2 C6 91.4(5) .
N1 P1 O1 C1 -44.4(5) .
N1 P1 N3 P3 16.6(5) .
N1 P2 O3 C11 74.3(5) .
N1 P2 O4 C16 -179.4(5) .
N1 P2 N2 P3 24.8(4) .
C41 C45 C44 C43 -0.7(9) .
C42 N21 C43 C44 1.2(9) .
C42 C41 C45 C44 0.4(9) .
C36 C40 C39 C38 -2.3(9) .
C11 C15 C14 C13 -2.8(9) .
C45 C41 C42 N21 0.8(9) .
C12 N6 C13 C14 0.8(9) .
C12 C11 C15 C14 1.5(9) .
C15 C11 C12 N6 1.0(9) .
C15 C14 C13 N6 1.7(10) .
C49 C50 C46 O9 -179.8(5) .
C49 C50 C46 C47 -1.1(9) .
C3 N4 C2 C1 0.6(8) .
C3 C4 C5 C1 -0.8(9) .
C31 C35 C34 C33 1.4(12) .
C53 N20 C52 C51 -0.9(8) .
C53 C54 C55 C51 -0.6(9) .
C32 N17 C33 C34 -0.5(10) .
C32 C31 C35 C34 -2.7(11) .
C37 N18 C38 C39 0.4(9) .
C37 C36 C40 C39 0.5(9) .
C25 C24 C23 N8 1.7(9) .
C25 C21 C22 N8 4.4(9) .
C52 N20 C53 C54 1.3(9) .
C52 C51 C55 C54 1.0(8) .
C2 N4 C3 C4 0.7(9) .
C2 C1 C5 C4 2.0(9) .
C40 C36 C37 N18 1.9(9) .
C55 C54 C53 N20 -0.6(9) .
C55 C51 C52 N20 -0.3(9) .
C22 N8 C23 C24 0.0(9) .
C22 C21 C25 C24 -2.5(9) .
C17 N7 C18 C19 0.5(11) .
C17 C16 C20 C19 1.3(11) .
C50 C49 C48 N19 1.5(9) .
C43 N21 C42 C41 -1.5(8) .
C16 C20 C19 C18 -1.2(12) .
C47 N19 C48 C49 -1.4(9) .
C26 C30 C29 C28 -0.6(10) .
C23 N8 C22 C21 -3.0(8) .
C23 C24 C25 C21 -0.4(9) .
C02S C038 C03B C03E -1.4(10) .
C8 N5 C7 C6 -0.4(9) .
C8 C9 C10 C6 -0.3(9) .
C10 C6 C7 N5 0.2(9) .
C10 C9 C8 N5 0.1(10) .
C38 N18 C37 C36 -2.3(8) .
C27 N9 C28 C29 -0.3(12) .
C27 C26 C30 C29 0.2(10) .
C48 N19 C47 C46 0.0(9) .
C48 C49 C50 C46 -0.2(9) .
C13 N6 C12 C11 -2.1(8) .
C30 C26 C27 N9 0.2(11) .
C30 C29 C28 N9 0.7(12) .
C7 N5 C8 C9 0.3(9) .
C7 C6 C10 C9 0.1(9) .
C33 N17 C32 C31 -0.9(9) .
C038 C02S C039 N22 1.4(10) .
C038 C03B C03E N22 1.6(11) .
C039 C02S C038 C03B 0.0(10) .
C039 N22 C03E C03B -0.2(11) .
C35 C31 C32 N17 2.5(10) .
C03E N22 C039 C02S -1.3(10) .
C18 N7 C17 C16 -0.3(9) .
C28 N9 C27 C26 -0.1(11) .

loop_
_smtbx_masks_void_nr
_smtbx_masks_void_average_x
_smtbx_masks_void_average_y
_smtbx_masks_void_average_z
_smtbx_masks_void_volume
_smtbx_masks_void_count_electrons
1 0.000 0.000 0.000 285.5 78.8
2 0.000 0.500 0.500 285.5 78.8
3 0.500 0.500 0.000 53.1 3.4
4 0.500 1.000 0.500 53.1 3.4
